data_7061909
loop_
_publ_author_name
'Ghosh, Priyanka'
'Panda, Subhra Jyoti'
'Purohit, Chandra Shekhar'

_publ_section_title
;
 A new short synthesis route for favipiravir and its analogue: Their
 tautomerization behaviour
;
_journal_issue 39
_journal_name_full 'New Journal of Chemistry'
_journal_page_first 18824
_journal_page_last 18831
_journal_paper_doi 10.1039/D2NJ02996K
_journal_volume 46
_journal_year 2022
_chemical_formula_moiety '2(C7 H7 Cl N2 O3.014)'
_chemical_formula_sum 'C14 H14 Cl2 N4 O6'
_chemical_formula_weight 405.19
_space_group_crystal_system tetragonal
_space_group_IT_number 86
_space_group_name_Hall '-P 4bc'
_space_group_name_H-M_alt 'P 42/n :2'
_atom_sites_solution_hydrogens geom
_atom_sites_solution_primary dual
_audit_creation_date 2022-02-28
_audit_creation_method
;
Olex2 1.3
(compiled 2020.11.12 svn.r5f609507 for OlexSys, GUI svn.r6408)
;
_audit_update_record
;
2022-02-28 deposited with the CCDC.	2022-09-21 downloaded from the CCDC.
;
_cell_angle_alpha 90
_cell_angle_beta 90
_cell_angle_gamma 90
_cell_formula_units_Z 4
_cell_length_a 18.7318(5)
_cell_length_b 18.7318(5)
_cell_length_c 5.1839(2)
_cell_measurement_reflns_used 2607
_cell_measurement_temperature 300(1)
_cell_measurement_theta_max 74.0730
_cell_measurement_theta_min 4.7120
_cell_volume 1818.93(10)
_computing_cell_refinement 'CrysAlisPro 1.171.40.84a (Rigaku OD, 2020)'
_computing_data_collection 'CrysAlisPro 1.171.40.84a (Rigaku OD, 2020)'
_computing_data_reduction 'CrysAlisPro 1.171.40.84a (Rigaku OD, 2020)'
_computing_molecular_graphics 'Olex2 1.3 (Dolomanov et al., 2009)'
_computing_publication_material 'Olex2 1.3 (Dolomanov et al., 2009)'
_computing_structure_refinement 'SHELXL 2018/3 (Sheldrick, 2015)'
_computing_structure_solution 'SHELXT 2014/5 (Sheldrick, 2014)'
_diffrn_ambient_environment air
_diffrn_ambient_temperature 300(1)
_diffrn_detector 'Hybrid Pixel Array Detector'
_diffrn_detector_area_resol_mean 5.8140
_diffrn_detector_type 'Pilatus 200K'
_diffrn_measured_fraction_theta_full 0.9978
_diffrn_measured_fraction_theta_max 0.9778
_diffrn_measurement_details
;
List of Runs (angles in degrees, time in seconds):

  # Type    Start    End  Width  t~exp~   \w     \q     \k     \f   Frames
#--------------------------------------------------------------------------
  1  \w    -77.00  14.00   0.50    2.00    --  -38.50 104.00  28.00  182
  2  \w    104.00 171.00   0.50    8.00    --  102.63 104.00  28.00  134
  3  \w     34.00 107.00   0.50    8.00    --  102.63-104.00 -72.00  146
  4  \w   -101.00 -27.00   0.50    2.00    --  -38.50 -57.00-150.00  148
  5  \w      7.00  88.00   0.50    2.00    --   49.31-104.00 -72.00  162
  6  \w     46.00 116.00   0.50    2.00    --   49.31  38.00 120.00  140
  7  \w     38.00 107.00   0.50    8.00    --  102.63 -45.00 -30.00  138
  8  \w    125.00 168.00   0.50    8.00    --  102.63 125.00 -60.00   86
  9  \w    123.00 148.00   0.50    8.00    --  102.63  77.00-150.00   50
 10  \w     95.00 171.00   0.50    8.00    --  102.63  15.00-150.00  152
;
_diffrn_measurement_device 'four-circle diffractometer'
_diffrn_measurement_device_type 'SuperNova, Dual, Cu at home/near, Pilatus 200K'
_diffrn_measurement_method '\w scans'
_diffrn_orient_matrix_type 'CrysAlisPro convention (1999,Acta A55,543-557)'
_diffrn_orient_matrix_UB_11 -0.0746278000
_diffrn_orient_matrix_UB_12 -0.0290093000
_diffrn_orient_matrix_UB_13 0.0702549000
_diffrn_orient_matrix_UB_21 0.0273865000
_diffrn_orient_matrix_UB_22 -0.0769338000
_diffrn_orient_matrix_UB_23 -0.0317331000
_diffrn_orient_matrix_UB_31 0.0210472000
_diffrn_orient_matrix_UB_32 -0.0014366000
_diffrn_orient_matrix_UB_33 0.2870723000
_diffrn_radiation_monochromator mirror
_diffrn_radiation_probe x-ray
_diffrn_radiation_type 'Cu K\a'
_diffrn_radiation_wavelength 1.54184
_diffrn_reflns_av_R_equivalents 0.0384
_diffrn_reflns_av_unetI/netI 0.0300
_diffrn_reflns_Laue_measured_fraction_full 0.999
_diffrn_reflns_Laue_measured_fraction_max 0.977
_diffrn_reflns_limit_h_max 23
_diffrn_reflns_limit_h_min -23
_diffrn_reflns_limit_k_max 23
_diffrn_reflns_limit_k_min -23
_diffrn_reflns_limit_l_max 6
_diffrn_reflns_limit_l_min -4
_diffrn_reflns_number 7563
_diffrn_reflns_point_group_measured_fraction_full 0.999
_diffrn_reflns_point_group_measured_fraction_max 0.977
_diffrn_reflns_theta_full 67.684
_diffrn_reflns_theta_max 75.310
_diffrn_reflns_theta_min 4.721
_diffrn_source 'micro-focus sealed X-ray tube'
_diffrn_source_type 'SuperNova (Cu) X-ray Source'
_exptl_absorpt_coefficient_mu 3.577
_exptl_absorpt_correction_T_max 1.00000
_exptl_absorpt_correction_T_min 0.62993
_exptl_absorpt_correction_type multi-scan
_exptl_absorpt_process_details
;
CrysAlisPro 1.171.40.84a (Rigaku Oxford Diffraction, 2020)
Empirical absorption correction using spherical harmonics,
implemented in SCALE3 ABSPACK scaling algorithm.
;
_exptl_crystal_colour 'clear light colourless'
_exptl_crystal_colour_lustre clear
_exptl_crystal_colour_modifier light
_exptl_crystal_colour_primary colourless
_exptl_crystal_density_diffrn 1.480
_exptl_crystal_description needle
_exptl_crystal_F_000 832
_exptl_crystal_preparation 'As per the reaction scheme'
_exptl_crystal_recrystallization_method 'Slow evapration'
_exptl_crystal_size_max 0.27
_exptl_crystal_size_mid 0.16
_exptl_crystal_size_min 0.14
_refine_diff_density_max 0.193
_refine_diff_density_min -0.220
_refine_diff_density_rms 0.034
_refine_ls_extinction_method none
_refine_ls_goodness_of_fit_ref 1.055
_refine_ls_hydrogen_treatment constr
_refine_ls_matrix_type full
_refine_ls_number_parameters 131
_refine_ls_number_reflns 1850
_refine_ls_number_restraints 0
_refine_ls_restrained_S_all 1.055
_refine_ls_R_factor_all 0.0481
_refine_ls_R_factor_gt 0.0389
_refine_ls_shift/su_max 0.002
_refine_ls_shift/su_mean 0.000
_refine_ls_structure_factor_coef Fsqd
_refine_ls_weighting_details 'w=1/[\s^2^(Fo^2^)+(0.0558P)^2^+0.3289P] where P=(Fo^2^+2Fc^2^)/3'
_refine_ls_weighting_scheme calc
_refine_ls_wR_factor_gt 0.1095
_refine_ls_wR_factor_ref 0.1162
_reflns_Friedel_coverage 0.000
_reflns_number_gt 1506
_reflns_number_total 1850
_reflns_threshold_expression 'I > 2\s(I)'
_cod_data_source_file d2nj02996k2.cif
_cod_data_source_block 4
_cod_depositor_comments 'Adding full bibliography for 7061906--7061913.cif.'
_cod_original_cell_volume 1818.93(12)
_cod_original_sg_symbol_H-M 'P 42/n'
_cod_database_code 7061909
_shelx_shelxl_version_number 2018/3
_chemical_oxdiff_formula 'C56 H56 Cl8 N16 O24 '
_shelx_space_group_comment
;
The symmetry employed for this shelxl refinement is uniquely defined
by the following loop, which should always be used as a source of
symmetry information in preference to the above space-group names.
They are only intended as comments.
;
_shelx_estimated_absorpt_t_max 0.634
_shelx_estimated_absorpt_t_min 0.445
_diffrn_oxdiff_digest_frames
;
0198e203fe803829c5675960c548fe55030003042ca
;
_reflns_odcompleteness_completeness 99.78
_reflns_odcompleteness_iscentric 1
_reflns_odcompleteness_theta 66.97
_olex2_refinement_description
;
1. Fixed Uiso
 At 1.2 times of:
  All C(H) groups, All C(H,H) groups
 At 1.5 times of:
  All C(H,H,H) groups, All O(H) groups
2.a Secondary CH2 refined with riding coordinates:
 C6(H6A,H6B)
2.b Aromatic/amide H refined with riding coordinates:
 C4(H4)
2.c Idealised Me refined as rotating group:
 C7(H7A,H7B,H7C)
2.d Idealised tetrahedral OH refined as rotating group:
 O1(H1)
;
_olex2_exptl_crystal_mounting_method 'Mounted on the loop'
_olex2_submission_special_instructions 'No special instructions were received'
_oxdiff_exptl_absorpt_empirical_details
;
Empirical correction (ABSPACK) includes:
- Absorption correction using spherical harmonics
- Frame scaling
;
_oxdiff_exptl_absorpt_empirical_full_max 1.671
_oxdiff_exptl_absorpt_empirical_full_min 0.533

loop_
_space_group_symop_operation_xyz
'x, y, z'
'-x+1/2, -y+1/2, z'
'-y, x+1/2, z+1/2'
'y+1/2, -x, z+1/2'
'-x, -y, -z'
'x-1/2, y-1/2, -z'
'y, -x-1/2, -z-1/2'
'-y-1/2, x, -z-1/2'

loop_
_atom_site_label
_atom_site_type_symbol
_atom_site_fract_x
_atom_site_fract_y
_atom_site_fract_z
_atom_site_U_iso_or_equiv
_atom_site_adp_type
_atom_site_occupancy
_atom_site_site_symmetry_order
_atom_site_calc_flag
_atom_site_refinement_flags_posn
_atom_site_refinement_flags_adp
_atom_site_refinement_flags_occupancy
_atom_site_disorder_assembly
_atom_site_disorder_group
Cl1 Cl 0.68039(4) 0.82365(3) 1.03549(12) 0.0866(3) Uani 1 1 d . . . . .
O1 O 0.60123(9) 1.02721(8) 0.2692(3) 0.0812(5) Uani 1 1 d . . . . .
H1 H 0.566445 1.014035 0.185781 0.122 Uiso 1 1 calc R U . . .
O3 O 0.48129(8) 0.84087(7) 0.3913(3) 0.0731(4) Uani 1 1 d . . . . .
N1 N 0.67582(10) 0.99211(10) 0.5816(4) 0.0772(5) Uani 1 1 d . . . . .
N2 N 0.59717(8) 0.86861(8) 0.6687(3) 0.0548(4) Uani 1 1 d . . . . .
C1 C 0.61762(11) 0.97769(10) 0.4451(4) 0.0607(5) Uani 1 1 d . . . . .
C2 C 0.57791(10) 0.91583(9) 0.4875(3) 0.0526(4) Uani 1 1 d . . . . .
C3 C 0.65470(10) 0.88388(11) 0.7999(4) 0.0610(5) Uani 1 1 d . . . . .
C4 C 0.69445(12) 0.94497(12) 0.7585(5) 0.0756(6) Uani 1 1 d . . . . .
H4 H 0.735109 0.953031 0.857262 0.091 Uiso 1 1 calc R U . . .
C5 C 0.51330(10) 0.90058(10) 0.3322(4) 0.0593(5) Uani 1 1 d . . . . .
C6 C 0.41552(14) 0.82467(14) 0.2518(6) 0.0986(9) Uani 1 1 d . . . . .
H6A H 0.386870 0.867509 0.233460 0.118 Uiso 1 1 calc R U . . .
H6B H 0.426622 0.806726 0.080881 0.118 Uiso 1 1 calc R U . . .
C7 C 0.37633(17) 0.7709(2) 0.3982(9) 0.1287(13) Uani 1 1 d . . . . .
H7A H 0.331124 0.762133 0.316841 0.193 Uiso 1 1 calc R U . . .
H7B H 0.368638 0.787746 0.570833 0.193 Uiso 1 1 calc R U . . .
H7C H 0.403435 0.727420 0.403124 0.193 Uiso 1 1 calc R U . . .
O5 O 0.4997(17) 0.9366(14) 0.142(5) 0.070(3) Uani 0.47(7) 1 d . . . A 1
O4 O 0.4875(11) 0.9458(13) 0.189(5) 0.069(3) Uani 0.54(7) 1 d . . . A -1

loop_
_atom_site_aniso_label
_atom_site_aniso_U_11
_atom_site_aniso_U_22
_atom_site_aniso_U_33
_atom_site_aniso_U_23
_atom_site_aniso_U_13
_atom_site_aniso_U_12
Cl1 0.0971(4) 0.0933(4) 0.0695(4) 0.0133(3) -0.0268(3) 0.0225(3)
O1 0.0848(10) 0.0645(8) 0.0942(11) 0.0284(8) -0.0175(8) -0.0082(7)
O3 0.0663(8) 0.0583(8) 0.0947(10) 0.0152(7) -0.0269(7) -0.0059(6)
N1 0.0645(10) 0.0656(10) 0.1013(14) 0.0074(10) -0.0179(10) -0.0050(8)
N2 0.0565(8) 0.0548(8) 0.0530(8) 0.0052(6) -0.0040(6) 0.0092(7)
C1 0.0605(10) 0.0539(10) 0.0677(11) 0.0072(8) -0.0043(9) 0.0035(8)
C2 0.0529(9) 0.0507(9) 0.0543(9) 0.0043(7) -0.0039(7) 0.0065(7)
C3 0.0604(10) 0.0649(11) 0.0577(10) -0.0004(8) -0.0096(8) 0.0154(9)
C4 0.0612(11) 0.0745(13) 0.0911(15) -0.0034(12) -0.0228(11) 0.0029(10)
C5 0.0592(10) 0.0536(10) 0.0652(11) 0.0091(8) -0.0103(9) 0.0049(8)
C6 0.0812(16) 0.0857(16) 0.129(2) 0.0095(16) -0.0482(16) -0.0127(13)
C7 0.0780(18) 0.121(3) 0.187(4) 0.010(3) -0.021(2) -0.0302(18)
O5 0.079(8) 0.071(5) 0.059(6) 0.015(4) -0.017(5) 0.009(5)
O4 0.065(4) 0.069(5) 0.075(7) 0.017(4) -0.013(4) 0.007(3)

loop_
_atom_type_symbol
_atom_type_description
_atom_type_scat_dispersion_real
_atom_type_scat_dispersion_imag
_atom_type_scat_source
C C 0.0181 0.0091 'International Tables Vol C Tables 4.2.6.8 and 6.1.1.4'
H H 0.0000 0.0000 'International Tables Vol C Tables 4.2.6.8 and 6.1.1.4'
Cl Cl 0.3639 0.7018 'International Tables Vol C Tables 4.2.6.8 and 6.1.1.4'
N N 0.0311 0.0180 'International Tables Vol C Tables 4.2.6.8 and 6.1.1.4'
O O 0.0492 0.0322 'International Tables Vol C Tables 4.2.6.8 and 6.1.1.4'

loop_
_geom_angle_atom_site_label_1
_geom_angle_atom_site_label_2
_geom_angle_atom_site_label_3
_geom_angle
_geom_angle_site_symmetry_1
_geom_angle_site_symmetry_3
_geom_angle_publ_flag
C1 O1 H1 109.5 . . ?
C5 O3 C6 116.69(16) . . ?
C4 N1 C1 116.84(18) . . ?
C3 N2 C2 116.28(16) . . ?
O1 C1 C2 124.18(18) . . ?
N1 C1 O1 114.29(18) . . ?
N1 C1 C2 121.53(17) . . ?
N2 C2 C1 121.03(17) . . ?
N2 C2 C5 118.29(16) . . ?
C1 C2 C5 120.68(16) . . ?
N2 C3 Cl1 117.00(15) . . ?
N2 C3 C4 123.04(18) . . ?
C4 C3 Cl1 119.96(15) . . ?
N1 C4 C3 121.28(19) . . ?
N1 C4 H4 119.4 . . ?
C3 C4 H4 119.4 . . ?
O3 C5 C2 114.38(15) . . ?
O5 C5 O3 124.5(12) . . ?
O5 C5 C2 120.2(13) . . ?
O5 C5 O4 17.7(14) . . ?
O4 C5 O3 123.6(10) . . ?
O4 C5 C2 121.1(11) . . ?
O3 C6 H6A 110.1 . . ?
O3 C6 H6B 110.1 . . ?
H6A C6 H6B 108.4 . . ?
C7 C6 O3 108.1(2) . . ?
C7 C6 H6A 110.1 . . ?
C7 C6 H6B 110.1 . . ?
C6 C7 H7A 109.5 . . ?
C6 C7 H7B 109.5 . . ?
C6 C7 H7C 109.5 . . ?
H7A C7 H7B 109.5 . . ?
H7A C7 H7C 109.5 . . ?
H7B C7 H7C 109.5 . . ?

loop_
_geom_bond_atom_site_label_1
_geom_bond_atom_site_label_2
_geom_bond_distance
_geom_bond_site_symmetry_2
_geom_bond_publ_flag
Cl1 C3 1.7310(19) . ?
O1 H1 0.8200 . ?
O1 C1 1.336(2) . ?
O3 C5 1.306(2) . ?
O3 C6 1.460(3) . ?
N1 C1 1.328(3) . ?
N1 C4 1.320(3) . ?
N2 C2 1.340(2) . ?
N2 C3 1.306(2) . ?
C1 C2 1.395(3) . ?
C2 C5 1.481(2) . ?
C3 C4 1.382(3) . ?
C4 H4 0.9300 . ?
C5 O5 1.22(2) . ?
C5 O4 1.22(2) . ?
C6 H6A 0.9700 . ?
C6 H6B 0.9700 . ?
C6 C7 1.459(4) . ?
C7 H7A 0.9600 . ?
C7 H7B 0.9600 . ?
C7 H7C 0.9600 . ?

loop_
_geom_torsion_atom_site_label_1
_geom_torsion_atom_site_label_2
_geom_torsion_atom_site_label_3
_geom_torsion_atom_site_label_4
_geom_torsion
_geom_torsion_site_symmetry_1
_geom_torsion_site_symmetry_2
_geom_torsion_site_symmetry_3
_geom_torsion_site_symmetry_4
_geom_torsion_publ_flag
Cl1 C3 C4 N1 -179.46(18) . . . . ?
O1 C1 C2 N2 -179.51(18) . . . . ?
O1 C1 C2 C5 0.7(3) . . . . ?
N1 C1 C2 N2 0.1(3) . . . . ?
N1 C1 C2 C5 -179.72(19) . . . . ?
N2 C2 C5 O3 0.0(3) . . . . ?
N2 C2 C5 O5 -169.5(18) . . . . ?
N2 C2 C5 O4 169.9(16) . . . . ?
N2 C3 C4 N1 0.3(4) . . . . ?
C1 N1 C4 C3 -0.5(3) . . . . ?
C1 C2 C5 O3 179.83(18) . . . . ?
C1 C2 C5 O5 10.3(18) . . . . ?
C1 C2 C5 O4 -10.3(16) . . . . ?
C2 N2 C3 Cl1 179.85(13) . . . . ?
C2 N2 C3 C4 0.1(3) . . . . ?
C3 N2 C2 C1 -0.3(3) . . . . ?
C3 N2 C2 C5 179.52(17) . . . . ?
C4 N1 C1 O1 179.9(2) . . . . ?
C4 N1 C1 C2 0.3(3) . . . . ?
C5 O3 C6 C7 -161.4(3) . . . . ?
C6 O3 C5 C2 177.4(2) . . . . ?
C6 O3 C5 O5 -14(2) . . . . ?
C6 O3 C5 O4 7.9(17) . . . . ?
